data_4135569
loop_
_publ_author_name
'Xu, Maotong'
'Qu, Zheng-Wang'
'Grimme, Stefan'
'Stephan, Douglas W.'

_publ_section_title
;
 Lithium Dicyclohexylamide in Transition-Metal-Free Fischer-Tropsch
 Chemistry.
;
_journal_issue 2
_journal_name_full 'Journal of the American Chemical Society'
_journal_page_first 634
_journal_page_last 638
_journal_paper_doi 10.1021/jacs.0c11482
_journal_volume 143
_journal_year 2021
_chemical_formula_moiety 'C28 H47 N2 O4.5, 1.5(C4 H8 O), 0.5(H2 O)'
_chemical_formula_sum 'C34 H60 N2 O6.5'
_chemical_formula_weight 600.84
_space_group_crystal_system tetragonal
_space_group_IT_number 82
_space_group_name_Hall 'I -4'
_space_group_name_H-M_alt 'I -4'
_atom_sites_solution_hydrogens mixed
_audit_creation_date 2020-12-10
_audit_creation_method
;
Olex2 1.3
(compiled 2020.11.12 svn.r5f609507 for OlexSys, GUI svn.r6226)
;
_cell_angle_alpha 90
_cell_angle_beta 90
_cell_angle_gamma 90
_cell_formula_units_Z 8
_cell_length_a 19.4096(16)
_cell_length_b 19.4096(16)
_cell_length_c 19.5602(19)
_cell_measurement_reflns_used 9901
_cell_measurement_temperature 150(2)
_cell_measurement_theta_max 26.90
_cell_measurement_theta_min 2.56
_cell_volume 7369.0(11)
_computing_cell_refinement 'SAINT V8.38A (Bruker, 2018)'
_computing_data_reduction 'SAINT V8.38A (Bruker, 2018)'
_computing_molecular_graphics 'Olex2 1.3 (Dolomanov et al., 2009)'
_computing_publication_material 'Olex2 1.3 (Dolomanov et al., 2009)'
_computing_structure_refinement 'SHELXL 2018/3 (Sheldrick, 2015)'
_computing_structure_solution 'SHELXS-97 (Sheldrick, 2008)'
_diffrn_ambient_temperature 149.67
_diffrn_measured_fraction_theta_full 0.999
_diffrn_measured_fraction_theta_max 0.996
_diffrn_measurement_device_type 'Bruker APEX-II CCD'
_diffrn_measurement_method '\f and \w scans'
_diffrn_radiation_type MoK\a
_diffrn_radiation_wavelength 0.71073
_diffrn_reflns_av_R_equivalents 0.2021
_diffrn_reflns_av_unetI/netI 0.1160
_diffrn_reflns_Laue_measured_fraction_full 0.999
_diffrn_reflns_Laue_measured_fraction_max 0.996
_diffrn_reflns_limit_h_max 24
_diffrn_reflns_limit_h_min -24
_diffrn_reflns_limit_k_max 24
_diffrn_reflns_limit_k_min -22
_diffrn_reflns_limit_l_max 25
_diffrn_reflns_limit_l_min -25
_diffrn_reflns_number 116649
_diffrn_reflns_point_group_measured_fraction_full 0.999
_diffrn_reflns_point_group_measured_fraction_max 0.996
_diffrn_reflns_theta_full 25.242
_diffrn_reflns_theta_max 27.183
_diffrn_reflns_theta_min 2.557
_diffrn_source_current 0.0
_diffrn_source_power 0.0
_diffrn_source_voltage 0.0
_diffrn_standards_number 0
_exptl_absorpt_coefficient_mu 0.074
_exptl_absorpt_correction_T_max 0.7455
_exptl_absorpt_correction_T_min 0.6495
_exptl_absorpt_correction_type none
_exptl_absorpt_process_details
;
SADABS-2016/2 (Bruker,2016/2) was used for absorption correction.
wR2(int) was 0.0866 before and 0.0749 after correction.
The Ratio of minimum to maximum transmission is 0.8712.
The \l/2 correction factor is Not present.
;
_exptl_crystal_density_diffrn 1.083
_exptl_crystal_density_method 'not measured'
_exptl_crystal_description SHARD
_exptl_crystal_F_000 2640
_exptl_crystal_size_max 0.05
_exptl_crystal_size_mid 0.03
_exptl_crystal_size_min 0.02
_refine_diff_density_max 0.511
_refine_diff_density_min -0.409
_refine_diff_density_rms 0.080
_refine_ls_abs_structure_details
;
 Flack x determined using 1577 quotients [(I+)-(I-)]/[(I+)+(I-)]
 (Parsons, Flack and Wagner, Acta Cryst. B69 (2013) 249-259).
;
_refine_ls_abs_structure_Flack 0.4(9)
_refine_ls_extinction_method none
_refine_ls_goodness_of_fit_ref 0.977
_refine_ls_hydrogen_treatment constr
_refine_ls_matrix_type full
_refine_ls_number_parameters 423
_refine_ls_number_reflns 8179
_refine_ls_number_restraints 23
_refine_ls_restrained_S_all 0.979
_refine_ls_R_factor_all 0.1764
_refine_ls_R_factor_gt 0.0839
_refine_ls_shift/su_max 0.000
_refine_ls_shift/su_mean 0.000
_refine_ls_structure_factor_coef Fsqd
_refine_ls_weighting_details 'w=1/[\s^2^(Fo^2^)+(0.1409P)^2^] where P=(Fo^2^+2Fc^2^)/3'
_refine_ls_weighting_scheme calc
_refine_ls_wR_factor_gt 0.1921
_refine_ls_wR_factor_ref 0.2396
_reflns_Friedel_coverage 0.939
_reflns_Friedel_fraction_full 1.000
_reflns_Friedel_fraction_max 0.995
_reflns_number_gt 4337
_reflns_number_total 8179
_reflns_threshold_expression 'I > 2\s(I)'
_cod_data_source_file Cy2NC(O)(COH)2C(O)NCy2.cif
_cod_data_source_block final_a
_cod_original_cell_volume 7369.0(14)
_cod_original_formula_sum 'C34 H60 N2 O6.50'
_cod_database_code 4135569
_shelx_shelxl_version_number 2018/3
_shelx_space_group_comment
;
The symmetry employed for this shelxl refinement is uniquely defined
by the following loop, which should always be used as a source of
symmetry information in preference to the above space-group names.
They are only intended as comments.
;
_shelx_estimated_absorpt_t_max 0.999
_shelx_estimated_absorpt_t_min 0.996
_olex2_refinement_description
;
1. Fixed Uiso
 At 1.2 times of:
  All C(H) groups, All C(H,H) groups
 At 1.5 times of:
  All O(H) groups, All O(H,H) groups
2. Rigid bond restraints
 C36, C35, C34, C33
 with sigma for 1-2 distances of 0.01 and sigma for 1-3 distances of 0.01
3. Uiso/Uaniso restraints and constraints
C36 \\sim C35 \\sim C34 \\sim C33: within 2A with sigma of 0.04 and sigma for
terminal atoms of 0.08 within 2A
4. Others
 Fixed Sof: C36(0.5) H36B(0.5) H36A(0.5) C35(0.5) H35A(0.5) H35B(0.5) C34(0.5)
 H34A(0.5) H34B(0.5) C33(0.5) H33B(0.5) H33A(0.5) O9(0.5) H9C(0.5) H9D(0.5)
 O8(0.5) H8C(0.5) H8D(0.5) O10(0.5)
5.a Free rotating group:
 O9(H9C,H9D), O8(H8C,H8D)
5.b Ternary CH refined with riding coordinates:
 C7(H7), C1(H1), C23(H23), C17(H17)
5.c Secondary CH2 refined with riding coordinates:
 C8(H8A,H8B), C6(H6A,H6B), C2(H2A,H2B), C22(H22A,H22B), C9(H9A,H9B), C12(H12A,
 H12B), C5(H5A,H5B), C11(H11A,H11B), C28(H28A,H28B), C10(H10A,H10B), C32(H32A,
 H32B), C27(H27A,H27B), C21(H21A,H21B), C20(H20A,H20B), C3(H3A,H3B), C29(H29A,
 H29B), C18(H18A,H18B), C00X(H00A,H00B), C24(H24A,H24B), C31(H31A,H31B), C4(H4A,
 H4B), C25(H25A,H25B), C26(H26A,H26B), C30(H30A,H30B), C36(H36B,H36A), C35(H35A,
 H35B), C34(H34A,H34B), C33(H33B,H33A)
5.d Idealised tetrahedral OH refined as rotating group:
 O3(H3), O2(H2)
;
_olex2_submission_special_instructions 'No special instructions were received'

loop_
_space_group_symop_operation_xyz
'x, y, z'
'-x, -y, z'
'y, -x, -z'
'-y, x, -z'
'x+1/2, y+1/2, z+1/2'
'-x+1/2, -y+1/2, z+1/2'
'y+1/2, -x+1/2, -z+1/2'
'-y+1/2, x+1/2, -z+1/2'

loop_
_atom_site_label
_atom_site_type_symbol
_atom_site_fract_x
_atom_site_fract_y
_atom_site_fract_z
_atom_site_U_iso_or_equiv
_atom_site_adp_type
_atom_site_occupancy
_atom_site_site_symmetry_order
_atom_site_calc_flag
_atom_site_refinement_flags_posn
_atom_site_refinement_flags_adp
_atom_site_refinement_flags_occupancy
_atom_site_disorder_assembly
_atom_site_disorder_group
O3 O -0.0128(2) 0.4096(2) 0.3965(2) 0.0292(10) Uani 1 1 d . . . . .
H3 H -0.026688 0.384641 0.428700 0.044 Uiso 1 1 calc R U . . .
O2 O 0.0709(2) 0.4656(2) 0.2954(2) 0.0291(9) Uani 1 1 d . . . . .
H2 H 0.041902 0.435137 0.285330 0.044 Uiso 1 1 calc R U . . .
O4 O 0.0820(2) 0.4843(2) 0.5147(2) 0.0384(11) Uani 1 1 d . . . . .
O1 O 0.1761(2) 0.5288(2) 0.4135(2) 0.0384(11) Uani 1 1 d . . . . .
O5 O 0.3647(2) 0.1355(2) 0.4831(2) 0.0437(12) Uani 1 1 d . . . . .
N1 N 0.2188(2) 0.4513(2) 0.3383(3) 0.0297(12) Uani 1 1 d . . . . .
N2 N 0.0875(3) 0.3673(3) 0.5127(2) 0.0319(12) Uani 1 1 d . . . . .
C7 C 0.2071(3) 0.3959(3) 0.2879(3) 0.0298(13) Uani 1 1 d . . . . .
H7 H 0.157248 0.383065 0.290610 0.036 Uiso 1 1 calc R U . . .
C13 C 0.1657(3) 0.4798(3) 0.3730(3) 0.0291(14) Uani 1 1 d . . . . .
C16 C 0.0753(3) 0.4288(3) 0.4825(3) 0.0306(14) Uani 1 1 d . . . . .
C1 C 0.2900(3) 0.4799(3) 0.3435(3) 0.0327(15) Uani 1 1 d . . . . .
H1 H 0.319426 0.451819 0.312011 0.039 Uiso 1 1 calc R U . . .
C23 C 0.0786(3) 0.3024(3) 0.4750(3) 0.0352(15) Uani 1 1 d . . . . .
H23 H 0.065686 0.315283 0.427167 0.042 Uiso 1 1 calc R U . . .
C15 C 0.0518(3) 0.4302(3) 0.4092(3) 0.0258(12) Uani 1 1 d . . . . .
C8 C 0.2485(3) 0.3310(3) 0.3035(3) 0.0369(15) Uani 1 1 d . . . . .
H8A H 0.238081 0.314982 0.350376 0.044 Uiso 1 1 calc R U . . .
H8B H 0.298388 0.341500 0.300905 0.044 Uiso 1 1 calc R U . . .
C17 C 0.1147(3) 0.3650(3) 0.5837(3) 0.0383(15) Uani 1 1 d . . . . .
H17 H 0.121108 0.315256 0.595239 0.046 Uiso 1 1 calc R U . . .
C14 C 0.0940(3) 0.4551(3) 0.3602(3) 0.0282(13) Uani 1 1 d . . . . .
C6 C 0.3206(3) 0.4715(4) 0.4151(4) 0.0433(17) Uani 1 1 d . . . . .
H6A H 0.292211 0.497064 0.448590 0.052 Uiso 1 1 calc R U . . .
H6B H 0.320430 0.422210 0.428119 0.052 Uiso 1 1 calc R U . . .
C2 C 0.2947(3) 0.5540(3) 0.3186(4) 0.0398(16) Uani 1 1 d . . . . .
H2A H 0.265249 0.583711 0.347601 0.048 Uiso 1 1 calc R U . . .
H2B H 0.277491 0.556899 0.271062 0.048 Uiso 1 1 calc R U . . .
C22 C 0.1861(3) 0.3983(4) 0.5881(3) 0.0430(16) Uani 1 1 d . . . . .
H22A H 0.217384 0.375035 0.555435 0.052 Uiso 1 1 calc R U . . .
H22B H 0.182566 0.447274 0.574413 0.052 Uiso 1 1 calc R U . . .
C9 C 0.2306(4) 0.2744(4) 0.2521(4) 0.0460(17) Uani 1 1 d . . . . .
H9A H 0.181786 0.260909 0.258015 0.055 Uiso 1 1 calc R U . . .
H9B H 0.259533 0.233433 0.261090 0.055 Uiso 1 1 calc R U . . .
C12 C 0.2207(3) 0.4203(3) 0.2153(3) 0.0354(15) Uani 1 1 d . . . . .
H12A H 0.269818 0.433401 0.210639 0.043 Uiso 1 1 calc R U . . .
H12B H 0.192372 0.461605 0.205665 0.043 Uiso 1 1 calc R U . . .
C5 C 0.3941(4) 0.4988(4) 0.4164(5) 0.057(2) Uani 1 1 d . . . . .
H5A H 0.412206 0.496023 0.463670 0.069 Uiso 1 1 calc R U . . .
H5B H 0.423467 0.469576 0.386939 0.069 Uiso 1 1 calc R U . . .
C11 C 0.2033(4) 0.3633(4) 0.1635(3) 0.0465(18) Uani 1 1 d . . . . .
H11A H 0.153299 0.353638 0.165196 0.056 Uiso 1 1 calc R U . . .
H11B H 0.214649 0.379521 0.116862 0.056 Uiso 1 1 calc R U . . .
C28 C 0.0199(4) 0.2599(4) 0.5030(4) 0.0462(17) Uani 1 1 d . . . . .
H28A H -0.022794 0.287841 0.503255 0.055 Uiso 1 1 calc R U . . .
H28B H 0.030238 0.246315 0.550676 0.055 Uiso 1 1 calc R U . . .
C10 C 0.2422(4) 0.2987(4) 0.1780(4) 0.052(2) Uani 1 1 d . . . . .
H10A H 0.291937 0.306807 0.170379 0.062 Uiso 1 1 calc R U . . .
H10B H 0.226971 0.262229 0.146003 0.062 Uiso 1 1 calc R U . . .
C32 C 0.3437(4) 0.2051(4) 0.4973(4) 0.052(2) Uani 1 1 d . . . . .
H32A H 0.357957 0.219381 0.543753 0.063 Uiso 1 1 calc R U . . .
H32B H 0.293189 0.210353 0.492875 0.063 Uiso 1 1 calc R U . . .
C27 C 0.0089(4) 0.1947(4) 0.4589(4) 0.059(2) Uani 1 1 d . . . . .
H27A H -0.028151 0.166352 0.479307 0.070 Uiso 1 1 calc R U . . .
H27B H -0.005982 0.208526 0.412457 0.070 Uiso 1 1 calc R U . . .
C21 C 0.2168(4) 0.3941(4) 0.6593(4) 0.059(2) Uani 1 1 d . . . . .
H21A H 0.260641 0.420138 0.660619 0.071 Uiso 1 1 calc R U . . .
H21B H 0.226995 0.345409 0.670554 0.071 Uiso 1 1 calc R U . . .
C20 C 0.1668(4) 0.4238(4) 0.7126(4) 0.059(2) Uani 1 1 d . . . . .
H20A H 0.186429 0.417460 0.758882 0.070 Uiso 1 1 calc R U . . .
H20B H 0.161219 0.473857 0.704613 0.070 Uiso 1 1 calc R U . . .
C3 C 0.3690(4) 0.5796(4) 0.3215(4) 0.054(2) Uani 1 1 d . . . . .
H3A H 0.397493 0.552922 0.288941 0.065 Uiso 1 1 calc R U . . .
H3B H 0.370619 0.628676 0.307629 0.065 Uiso 1 1 calc R U . . .
C29 C 0.3741(5) 0.1304(4) 0.4104(4) 0.058(2) Uani 1 1 d . . . . .
H29A H 0.333727 0.107579 0.389338 0.070 Uiso 1 1 calc R U . . .
H29B H 0.415605 0.102730 0.400053 0.070 Uiso 1 1 calc R U . . .
C18 C 0.0657(4) 0.3939(4) 0.6365(3) 0.0490(19) Uani 1 1 d . . . . .
H18A H 0.021728 0.368040 0.634801 0.059 Uiso 1 1 calc R U . . .
H18B H 0.055662 0.442712 0.625656 0.059 Uiso 1 1 calc R U . . .
C00X C 0.0965(5) 0.3889(5) 0.7091(4) 0.067(2) Uani 1 1 d . . . . .
H00A H 0.064826 0.411175 0.742086 0.080 Uiso 1 1 calc R U . . .
H00B H 0.101189 0.339867 0.722096 0.080 Uiso 1 1 calc R U . . .
C24 C 0.1443(4) 0.2602(4) 0.4701(4) 0.0500(19) Uani 1 1 d . . . . .
H24A H 0.159204 0.246258 0.516463 0.060 Uiso 1 1 calc R U . . .
H24B H 0.181302 0.288467 0.449522 0.060 Uiso 1 1 calc R U . . .
C31 C 0.3810(6) 0.2460(4) 0.4435(4) 0.072(3) Uani 1 1 d . . . . .
H31A H 0.356212 0.289497 0.433456 0.086 Uiso 1 1 calc R U . . .
H31B H 0.428394 0.257176 0.458401 0.086 Uiso 1 1 calc R U . . .
C4 C 0.3979(4) 0.5722(4) 0.3921(5) 0.060(2) Uani 1 1 d . . . . .
H4A H 0.371809 0.602117 0.423873 0.072 Uiso 1 1 calc R U . . .
H4B H 0.446528 0.587584 0.392254 0.072 Uiso 1 1 calc R U . . .
C25 C 0.1323(4) 0.1956(4) 0.4261(5) 0.066(2) Uani 1 1 d . . . . .
H25A H 0.121868 0.209634 0.378545 0.079 Uiso 1 1 calc R U . . .
H25B H 0.174730 0.167364 0.425432 0.079 Uiso 1 1 calc R U . . .
C26 C 0.0731(5) 0.1530(4) 0.4539(5) 0.071(3) Uani 1 1 d . . . . .
H26A H 0.064999 0.113014 0.423498 0.086 Uiso 1 1 calc R U . . .
H26B H 0.085426 0.135177 0.499748 0.086 Uiso 1 1 calc R U . . .
C30 C 0.3819(6) 0.2005(5) 0.3826(5) 0.076(3) Uani 1 1 d . . . . .
H30A H 0.343497 0.211840 0.351290 0.092 Uiso 1 1 calc R U . . .
H30B H 0.425971 0.205123 0.357530 0.092 Uiso 1 1 calc R U . . .
C36 C 0.1622(9) -0.0409(7) 0.2477(8) 0.055(4) Uani 0.5 1 d . U P A 2
H36B H 0.157803 -0.012015 0.206221 0.065 Uiso 0.5 1 calc R U P A 2
H36A H 0.201611 -0.072578 0.241027 0.065 Uiso 0.5 1 calc R U P A 2
C35 C 0.1752(9) 0.0032(9) 0.3072(9) 0.069(5) Uani 0.5 1 d . U P A 2
H35A H 0.179061 0.052251 0.293773 0.083 Uiso 0.5 1 calc R U P A 2
H35B H 0.217632 -0.010850 0.331563 0.083 Uiso 0.5 1 calc R U P A 2
C34 C 0.1125(10) -0.0093(11) 0.3496(9) 0.076(5) Uani 0.5 1 d . U P A 2
H34A H 0.124634 -0.017653 0.398032 0.091 Uiso 0.5 1 calc R U P A 2
H34B H 0.079951 0.029844 0.346801 0.091 Uiso 0.5 1 calc R U P A 2
C33 C 0.0853(11) -0.0680(10) 0.3194(16) 0.113(9) Uani 0.5 1 d . U P A 2
H33B H 0.098943 -0.108720 0.346675 0.136 Uiso 0.5 1 calc R U P A 2
H33A H 0.034395 -0.064993 0.320259 0.136 Uiso 0.5 1 calc R U P A 2
O9 O -0.0277(5) 0.4390(6) 0.2999(6) 0.057(3) Uani 0.5 1 d G . P . .
H9C H -0.062179 0.464292 0.286677 0.085 Uiso 0.5 1 d G U P . .
H9D H -0.001085 0.467206 0.322229 0.085 Uiso 0.5 1 d G U P . .
O8 O -0.0890(5) 0.4367(5) 0.4529(5) 0.052(3) Uani 0.5 1 d G . P . .
H8C H -0.070708 0.400152 0.471189 0.078 Uiso 0.5 1 d G U P . .
H8D H -0.119809 0.450033 0.482436 0.078 Uiso 0.5 1 d G U P . .
O10 O 0.1055(8) -0.0769(7) 0.2563(7) 0.085(4) Uani 0.5 1 d . . P A 2

loop_
_atom_site_aniso_label
_atom_site_aniso_U_11
_atom_site_aniso_U_22
_atom_site_aniso_U_33
_atom_site_aniso_U_23
_atom_site_aniso_U_13
_atom_site_aniso_U_12
O3 0.032(2) 0.031(2) 0.024(2) 0.0047(18) 0.0012(18) -0.0045(17)
O2 0.028(2) 0.036(2) 0.024(2) 0.0008(18) -0.0047(17) -0.0054(17)
O4 0.056(3) 0.033(2) 0.026(2) -0.003(2) -0.006(2) 0.005(2)
O1 0.032(2) 0.041(3) 0.042(3) -0.013(2) 0.002(2) -0.0024(19)
O5 0.050(3) 0.044(3) 0.038(3) 0.007(2) -0.009(2) -0.001(2)
N1 0.026(3) 0.031(3) 0.032(3) -0.007(2) 0.001(2) 0.001(2)
N2 0.039(3) 0.033(3) 0.024(3) 0.003(2) -0.010(2) -0.003(2)
C7 0.024(3) 0.030(3) 0.036(3) -0.004(3) 0.000(3) 0.003(3)
C13 0.031(3) 0.031(3) 0.025(3) -0.003(3) -0.002(3) 0.002(3)
C16 0.029(3) 0.034(4) 0.028(3) 0.006(3) 0.001(3) 0.003(3)
C1 0.029(3) 0.029(3) 0.040(4) -0.004(3) -0.002(3) 0.000(3)
C23 0.041(4) 0.030(3) 0.035(4) 0.006(3) -0.005(3) 0.003(3)
C15 0.023(3) 0.027(3) 0.028(3) -0.002(3) -0.001(2) 0.000(2)
C8 0.038(4) 0.036(4) 0.037(4) -0.005(3) -0.001(3) 0.005(3)
C17 0.051(4) 0.040(4) 0.024(3) 0.009(3) -0.010(3) 0.001(3)
C14 0.031(3) 0.030(3) 0.023(3) -0.004(3) -0.001(3) 0.005(2)
C6 0.035(4) 0.052(4) 0.042(4) 0.000(3) -0.017(3) 0.003(3)
C2 0.038(4) 0.035(4) 0.046(4) 0.003(3) 0.001(3) 0.001(3)
C22 0.040(4) 0.054(4) 0.034(4) -0.002(3) -0.007(3) 0.001(3)
C9 0.057(4) 0.037(4) 0.044(4) -0.010(3) -0.010(4) 0.011(3)
C12 0.038(4) 0.033(4) 0.036(4) -0.004(3) -0.002(3) 0.006(3)
C5 0.036(4) 0.068(5) 0.067(5) -0.006(4) -0.016(4) -0.002(4)
C11 0.054(4) 0.054(4) 0.032(4) -0.006(3) -0.007(3) 0.006(4)
C28 0.044(4) 0.045(4) 0.049(4) -0.004(3) -0.003(3) -0.005(3)
C10 0.054(5) 0.055(5) 0.046(5) -0.015(4) -0.005(4) 0.016(4)
C32 0.056(5) 0.056(4) 0.045(5) 0.002(4) -0.003(3) 0.028(4)
C27 0.069(5) 0.039(4) 0.068(6) -0.001(4) -0.004(4) -0.011(4)
C21 0.056(5) 0.066(5) 0.056(5) -0.001(4) -0.025(4) 0.008(4)
C20 0.073(5) 0.068(5) 0.035(4) 0.001(4) -0.017(4) -0.016(4)
C3 0.038(4) 0.049(4) 0.075(6) -0.004(4) 0.001(4) -0.008(3)
C29 0.076(5) 0.061(5) 0.038(4) -0.011(4) -0.017(4) 0.013(4)
C18 0.051(4) 0.065(5) 0.031(4) 0.007(3) 0.003(3) -0.011(4)
C00X 0.094(6) 0.083(6) 0.023(4) 0.002(4) 0.002(4) -0.028(5)
C24 0.054(4) 0.049(4) 0.047(5) -0.002(4) 0.004(4) 0.003(3)
C31 0.117(8) 0.048(5) 0.051(5) 0.011(4) -0.019(5) -0.008(5)
C4 0.034(4) 0.063(5) 0.084(7) -0.011(5) -0.010(4) -0.014(4)
C25 0.073(6) 0.054(5) 0.072(6) -0.019(4) -0.003(5) 0.020(4)
C26 0.086(7) 0.038(4) 0.090(7) -0.012(4) -0.018(5) 0.002(5)
C30 0.111(8) 0.070(6) 0.047(5) 0.013(5) 0.008(5) 0.010(5)
C36 0.076(11) 0.034(8) 0.053(8) 0.017(6) 0.041(8) 0.014(7)
C35 0.071(9) 0.081(11) 0.056(9) 0.047(7) -0.046(7) -0.044(9)
C34 0.085(11) 0.107(13) 0.036(8) -0.036(9) -0.005(7) 0.034(9)
C33 0.089(14) 0.062(12) 0.19(2) -0.039(12) 0.102(15) -0.028(9)
O9 0.048(6) 0.067(7) 0.055(7) -0.006(6) -0.001(5) -0.006(5)
O8 0.059(7) 0.048(6) 0.051(6) 0.006(5) 0.000(5) 0.011(5)
O10 0.097(10) 0.083(9) 0.076(9) -0.034(7) -0.001(8) -0.038(8)

loop_
_atom_type_symbol
_atom_type_description
_atom_type_scat_dispersion_real
_atom_type_scat_dispersion_imag
_atom_type_scat_source
C C 0.0033 0.0016 'International Tables Vol C Tables 4.2.6.8 and 6.1.1.4'
H H 0.0000 0.0000 'International Tables Vol C Tables 4.2.6.8 and 6.1.1.4'
N N 0.0061 0.0033 'International Tables Vol C Tables 4.2.6.8 and 6.1.1.4'
O O 0.0106 0.0060 'International Tables Vol C Tables 4.2.6.8 and 6.1.1.4'

loop_
_geom_angle_atom_site_label_1
_geom_angle_atom_site_label_2
_geom_angle_atom_site_label_3
_geom_angle
_geom_angle_site_symmetry_1
_geom_angle_site_symmetry_3
_geom_angle_publ_flag
C15 O3 H3 109.5 . . ?
C14 O2 H2 109.5 . . ?
C29 O5 C32 106.9(5) . . ?
C7 N1 C1 117.3(4) . . ?
C13 N1 C7 121.0(5) . . ?
C13 N1 C1 121.3(5) . . ?
C16 N2 C23 121.0(5) . . ?
C16 N2 C17 119.7(5) . . ?
C23 N2 C17 119.1(5) . . ?
N1 C7 H7 107.2 . . ?
N1 C7 C8 112.8(5) . . ?
N1 C7 C12 111.6(5) . . ?
C8 C7 H7 107.2 . . ?
C12 C7 H7 107.2 . . ?
C12 C7 C8 110.6(5) . . ?
O1 C13 N1 120.3(5) . . ?
O1 C13 C14 120.0(5) . . ?
N1 C13 C14 119.6(5) . . ?
O4 C16 N2 121.3(6) . . ?
O4 C16 C15 119.6(5) . . ?
N2 C16 C15 119.0(5) . . ?
N1 C1 H1 106.5 . . ?
N1 C1 C6 112.5(5) . . ?
N1 C1 C2 112.6(5) . . ?
C6 C1 H1 106.5 . . ?
C2 C1 H1 106.5 . . ?
C2 C1 C6 111.7(5) . . ?
N2 C23 H23 106.6 . . ?
N2 C23 C28 112.0(5) . . ?
N2 C23 C24 113.3(5) . . ?
C28 C23 H23 106.6 . . ?
C28 C23 C24 111.2(6) . . ?
C24 C23 H23 106.6 . . ?
O3 C15 C16 117.1(5) . . ?
O3 C15 C14 122.9(5) . . ?
C14 C15 C16 119.9(5) . . ?
C7 C8 H8A 109.7 . . ?
C7 C8 H8B 109.7 . . ?
C7 C8 C9 110.0(5) . . ?
H8A C8 H8B 108.2 . . ?
C9 C8 H8A 109.7 . . ?
C9 C8 H8B 109.7 . . ?
N2 C17 H17 106.4 . . ?
N2 C17 C22 111.2(5) . . ?
N2 C17 C18 113.8(5) . . ?
C22 C17 H17 106.4 . . ?
C18 C17 H17 106.4 . . ?
C18 C17 C22 112.1(6) . . ?
O2 C14 C13 114.6(5) . . ?
C15 C14 O2 121.0(5) . . ?
C15 C14 C13 124.1(5) . . ?
C1 C6 H6A 109.7 . . ?
C1 C6 H6B 109.7 . . ?
H6A C6 H6B 108.2 . . ?
C5 C6 C1 110.0(6) . . ?
C5 C6 H6A 109.7 . . ?
C5 C6 H6B 109.7 . . ?
C1 C2 H2A 109.5 . . ?
C1 C2 H2B 109.5 . . ?
C1 C2 C3 110.6(5) . . ?
H2A C2 H2B 108.1 . . ?
C3 C2 H2A 109.5 . . ?
C3 C2 H2B 109.5 . . ?
C17 C22 H22A 109.1 . . ?
C17 C22 H22B 109.1 . . ?
H22A C22 H22B 107.8 . . ?
C21 C22 C17 112.6(6) . . ?
C21 C22 H22A 109.1 . . ?
C21 C22 H22B 109.1 . . ?
C8 C9 H9A 109.3 . . ?
C8 C9 H9B 109.3 . . ?
C8 C9 C10 111.4(6) . . ?
H9A C9 H9B 108.0 . . ?
C10 C9 H9A 109.3 . . ?
C10 C9 H9B 109.3 . . ?
C7 C12 H12A 109.5 . . ?
C7 C12 H12B 109.5 . . ?
C7 C12 C11 110.6(5) . . ?
H12A C12 H12B 108.1 . . ?
C11 C12 H12A 109.5 . . ?
C11 C12 H12B 109.5 . . ?
C6 C5 H5A 109.3 . . ?
C6 C5 H5B 109.3 . . ?
H5A C5 H5B 107.9 . . ?
C4 C5 C6 111.8(6) . . ?
C4 C5 H5A 109.3 . . ?
C4 C5 H5B 109.3 . . ?
C12 C11 H11A 109.3 . . ?
C12 C11 H11B 109.3 . . ?
H11A C11 H11B 107.9 . . ?
C10 C11 C12 111.7(6) . . ?
C10 C11 H11A 109.3 . . ?
C10 C11 H11B 109.3 . . ?
C23 C28 H28A 109.6 . . ?
C23 C28 H28B 109.6 . . ?
C23 C28 C27 110.4(6) . . ?
H28A C28 H28B 108.1 . . ?
C27 C28 H28A 109.6 . . ?
C27 C28 H28B 109.6 . . ?
C9 C10 H10A 109.4 . . ?
C9 C10 H10B 109.4 . . ?
C11 C10 C9 111.3(6) . . ?
C11 C10 H10A 109.4 . . ?
C11 C10 H10B 109.4 . . ?
H10A C10 H10B 108.0 . . ?
O5 C32 H32A 111.2 . . ?
O5 C32 H32B 111.2 . . ?
O5 C32 C31 103.0(6) . . ?
H32A C32 H32B 109.1 . . ?
C31 C32 H32A 111.2 . . ?
C31 C32 H32B 111.2 . . ?
C28 C27 H27A 109.3 . . ?
C28 C27 H27B 109.3 . . ?
H27A C27 H27B 108.0 . . ?
C26 C27 C28 111.5(7) . . ?
C26 C27 H27A 109.3 . . ?
C26 C27 H27B 109.3 . . ?
C22 C21 H21A 109.5 . . ?
C22 C21 H21B 109.5 . . ?
C22 C21 C20 110.8(6) . . ?
H21A C21 H21B 108.1 . . ?
C20 C21 H21A 109.5 . . ?
C20 C21 H21B 109.5 . . ?
C21 C20 H20A 109.3 . . ?
C21 C20 H20B 109.3 . . ?
H20A C20 H20B 108.0 . . ?
C00X C20 C21 111.6(7) . . ?
C00X C20 H20A 109.3 . . ?
C00X C20 H20B 109.3 . . ?
C2 C3 H3A 109.5 . . ?
C2 C3 H3B 109.5 . . ?
H3A C3 H3B 108.1 . . ?
C4 C3 C2 110.9(6) . . ?
C4 C3 H3A 109.5 . . ?
C4 C3 H3B 109.5 . . ?
O5 C29 H29A 110.0 . . ?
O5 C29 H29B 110.0 . . ?
O5 C29 C30 108.4(6) . . ?
H29A C29 H29B 108.4 . . ?
C30 C29 H29A 110.0 . . ?
C30 C29 H29B 110.0 . . ?
C17 C18 H18A 109.4 . . ?
C17 C18 H18B 109.4 . . ?
C17 C18 C00X 111.2(6) . . ?
H18A C18 H18B 108.0 . . ?
C00X C18 H18A 109.4 . . ?
C00X C18 H18B 109.4 . . ?
C20 C00X C18 111.1(6) . . ?
C20 C00X H00A 109.4 . . ?
C20 C00X H00B 109.4 . . ?
C18 C00X H00A 109.4 . . ?
C18 C00X H00B 109.4 . . ?
H00A C00X H00B 108.0 . . ?
C23 C24 H24A 109.6 . . ?
C23 C24 H24B 109.6 . . ?
C23 C24 C25 110.4(6) . . ?
H24A C24 H24B 108.1 . . ?
C25 C24 H24A 109.6 . . ?
C25 C24 H24B 109.6 . . ?
C32 C31 H31A 110.8 . . ?
C32 C31 H31B 110.8 . . ?
H31A C31 H31B 108.9 . . ?
C30 C31 C32 104.6(7) . . ?
C30 C31 H31A 110.8 . . ?
C30 C31 H31B 110.8 . . ?
C5 C4 H4A 109.3 . . ?
C5 C4 H4B 109.3 . . ?
C3 C4 C5 111.4(7) . . ?
C3 C4 H4A 109.3 . . ?
C3 C4 H4B 109.3 . . ?
H4A C4 H4B 108.0 . . ?
C24 C25 H25A 109.4 . . ?
C24 C25 H25B 109.4 . . ?
H25A C25 H25B 108.0 . . ?
C26 C25 C24 111.0(7) . . ?
C26 C25 H25A 109.4 . . ?
C26 C25 H25B 109.4 . . ?
C27 C26 C25 111.1(7) . . ?
C27 C26 H26A 109.4 . . ?
C27 C26 H26B 109.4 . . ?
C25 C26 H26A 109.4 . . ?
C25 C26 H26B 109.4 . . ?
H26A C26 H26B 108.0 . . ?
C29 C30 C31 104.7(7) . . ?
C29 C30 H30A 110.8 . . ?
C29 C30 H30B 110.8 . . ?
C31 C30 H30A 110.8 . . ?
C31 C30 H30B 110.8 . . ?
H30A C30 H30B 108.9 . . ?
H36B C36 H36A 108.1 . . ?
C35 C36 H36B 109.5 . . ?
C35 C36 H36A 109.5 . . ?
O10 C36 H36B 109.5 . . ?
O10 C36 H36A 109.5 . . ?
O10 C36 C35 110.7(13) . . ?
C36 C35 H35A 111.4 . . ?
C36 C35 H35B 111.4 . . ?
C36 C35 C34 101.8(12) . . ?
H35A C35 H35B 109.3 . . ?
C34 C35 H35A 111.4 . . ?
C34 C35 H35B 111.4 . . ?
C35 C34 H34A 111.4 . . ?
C35 C34 H34B 111.4 . . ?
H34A C34 H34B 109.2 . . ?
C33 C34 C35 102.0(14) . . ?
C33 C34 H34A 111.4 . . ?
C33 C34 H34B 111.4 . . ?
C34 C33 H33B 108.9 . . ?
C34 C33 H33A 108.9 . . ?
H33B C33 H33A 107.7 . . ?
O10 C33 C34 113.4(16) . . ?
O10 C33 H33B 108.9 . . ?
O10 C33 H33A 108.9 . . ?
H9C O9 H9D 104.5 . . ?
H8C O8 H8D 104.5 . . ?
C33 O10 C36 107.5(14) . . ?

loop_
_geom_bond_atom_site_label_1
_geom_bond_atom_site_label_2
_geom_bond_distance
_geom_bond_site_symmetry_2
_geom_bond_publ_flag
O3 H3 0.8400 . ?
O3 C15 1.338(7) . ?
O2 H2 0.8400 . ?
O2 C14 1.360(7) . ?
O4 C16 1.255(7) . ?
O1 C13 1.254(7) . ?
O5 C32 1.438(8) . ?
O5 C29 1.437(9) . ?
N1 C7 1.477(7) . ?
N1 C13 1.353(7) . ?
N1 C1 1.493(8) . ?
N2 C16 1.354(7) . ?
N2 C23 1.469(8) . ?
N2 C17 1.486(8) . ?
C7 H7 1.0000 . ?
C7 C8 1.524(8) . ?
C7 C12 1.521(9) . ?
C13 C14 1.493(9) . ?
C16 C15 1.505(8) . ?
C1 H1 1.0000 . ?
C1 C6 1.530(9) . ?
C1 C2 1.522(9) . ?
C23 H23 1.0000 . ?
C23 C28 1.510(9) . ?
C23 C24 1.519(9) . ?
C15 C14 1.352(8) . ?
C8 H8A 0.9900 . ?
C8 H8B 0.9900 . ?
C8 C9 1.529(9) . ?
C17 H17 1.0000 . ?
C17 C22 1.531(9) . ?
C17 C18 1.511(10) . ?
C6 H6A 0.9900 . ?
C6 H6B 0.9900 . ?
C6 C5 1.521(9) . ?
C2 H2A 0.9900 . ?
C2 H2B 0.9900 . ?
C2 C3 1.527(9) . ?
C22 H22A 0.9900 . ?
C22 H22B 0.9900 . ?
C22 C21 1.518(10) . ?
C9 H9A 0.9900 . ?
C9 H9B 0.9900 . ?
C9 C10 1.540(11) . ?
C12 H12A 0.9900 . ?
C12 H12B 0.9900 . ?
C12 C11 1.538(9) . ?
C5 H5A 0.9900 . ?
C5 H5B 0.9900 . ?
C5 C4 1.504(11) . ?
C11 H11A 0.9900 . ?
C11 H11B 0.9900 . ?
C11 C10 1.490(10) . ?
C28 H28A 0.9900 . ?
C28 H28B 0.9900 . ?
C28 C27 1.546(10) . ?
C10 H10A 0.9900 . ?
C10 H10B 0.9900 . ?
C32 H32A 0.9900 . ?
C32 H32B 0.9900 . ?
C32 C31 1.504(12) . ?
C27 H27A 0.9900 . ?
C27 H27B 0.9900 . ?
C27 C26 1.490(12) . ?
C21 H21A 0.9900 . ?
C21 H21B 0.9900 . ?
C21 C20 1.537(12) . ?
C20 H20A 0.9900 . ?
C20 H20B 0.9900 . ?
C20 C00X 1.525(11) . ?
C3 H3A 0.9900 . ?
C3 H3B 0.9900 . ?
C3 C4 1.497(12) . ?
C29 H29A 0.9900 . ?
C29 H29B 0.9900 . ?
C29 C30 1.473(12) . ?
C18 H18A 0.9900 . ?
C18 H18B 0.9900 . ?
C18 C00X 1.544(10) . ?
C00X H00A 0.9900 . ?
C00X H00B 0.9900 . ?
C24 H24A 0.9900 . ?
C24 H24B 0.9900 . ?
C24 C25 1.537(11) . ?
C31 H31A 0.9900 . ?
C31 H31B 0.9900 . ?
C31 C30 1.482(13) . ?
C4 H4A 0.9900 . ?
C4 H4B 0.9900 . ?
C25 H25A 0.9900 . ?
C25 H25B 0.9900 . ?
C25 C26 1.516(13) . ?
C26 H26A 0.9900 . ?
C26 H26B 0.9900 . ?
C30 H30A 0.9900 . ?
C30 H30B 0.9900 . ?
C36 H36B 0.9900 . ?
C36 H36A 0.9900 . ?
C36 C35 1.47(2) . ?
C36 O10 1.315(19) . ?
C35 H35A 0.9900 . ?
C35 H35B 0.9900 . ?
C35 C34 1.49(3) . ?
C34 H34A 0.9900 . ?
C34 H34B 0.9900 . ?
C34 C33 1.39(3) . ?
C33 H33B 0.9900 . ?
C33 H33A 0.9900 . ?
C33 O10 1.31(3) . ?
O9 H9C 0.8699 . ?
O9 H9D 0.8699 . ?
O8 H8C 0.8702 . ?
O8 H8D 0.8705 . ?

loop_
_geom_torsion_atom_site_label_1
_geom_torsion_atom_site_label_2
_geom_torsion_atom_site_label_3
_geom_torsion_atom_site_label_4
_geom_torsion
_geom_torsion_site_symmetry_1
_geom_torsion_site_symmetry_2
_geom_torsion_site_symmetry_3
_geom_torsion_site_symmetry_4
_geom_torsion_publ_flag
O3 C15 C14 O2 5.1(9) . . . . ?
O3 C15 C14 C13 178.7(5) . . . . ?
O4 C16 C15 O3 -106.6(6) . . . . ?
O4 C16 C15 C14 69.8(7) . . . . ?
O1 C13 C14 O2 114.0(6) . . . . ?
O1 C13 C14 C15 -59.9(8) . . . . ?
O5 C32 C31 C30 34.7(9) . . . . ?
O5 C29 C30 C31 3.4(11) . . . . ?
N1 C7 C8 C9 176.5(5) . . . . ?
N1 C7 C12 C11 -176.1(5) . . . . ?
N1 C13 C14 O2 -62.7(7) . . . . ?
N1 C13 C14 C15 123.3(6) . . . . ?
N1 C1 C6 C5 177.7(5) . . . . ?
N1 C1 C2 C3 -177.1(6) . . . . ?
N2 C16 C15 O3 72.1(7) . . . . ?
N2 C16 C15 C14 -111.5(6) . . . . ?
N2 C23 C28 C27 176.0(5) . . . . ?
N2 C23 C24 C25 -176.3(6) . . . . ?
N2 C17 C22 C21 -177.5(6) . . . . ?
N2 C17 C18 C00X 179.0(6) . . . . ?
C7 N1 C13 O1 -177.0(5) . . . . ?
C7 N1 C13 C14 -0.3(8) . . . . ?
C7 N1 C1 C6 -120.6(6) . . . . ?
C7 N1 C1 C2 112.2(6) . . . . ?
C7 C8 C9 C10 56.1(7) . . . . ?
C7 C12 C11 C10 -56.3(8) . . . . ?
C13 N1 C7 C8 -123.8(6) . . . . ?
C13 N1 C7 C12 110.9(6) . . . . ?
C13 N1 C1 C6 66.1(7) . . . . ?
C13 N1 C1 C2 -61.1(7) . . . . ?
C16 N2 C23 C28 -113.3(6) . . . . ?
C16 N2 C23 C24 119.9(6) . . . . ?
C16 N2 C17 C22 -63.0(7) . . . . ?
C16 N2 C17 C18 64.7(7) . . . . ?
C16 C15 C14 O2 -171.1(5) . . . . ?
C16 C15 C14 C13 2.5(8) . . . . ?
C1 N1 C7 C8 62.8(7) . . . . ?
C1 N1 C7 C12 -62.4(7) . . . . ?
C1 N1 C13 O1 -4.0(8) . . . . ?
C1 N1 C13 C14 172.8(5) . . . . ?
C1 C6 C5 C4 55.2(9) . . . . ?
C1 C2 C3 C4 -56.0(8) . . . . ?
C23 N2 C16 O4 179.1(5) . . . . ?
C23 N2 C16 C15 0.4(8) . . . . ?
C23 N2 C17 C22 113.1(6) . . . . ?
C23 N2 C17 C18 -119.2(6) . . . . ?
C23 C28 C27 C26 56.2(9) . . . . ?
C23 C24 C25 C26 -56.1(9) . . . . ?
C8 C7 C12 C11 57.5(7) . . . . ?
C8 C9 C10 C11 -55.0(8) . . . . ?
C17 N2 C16 O4 -4.9(8) . . . . ?
C17 N2 C16 C15 176.4(5) . . . . ?
C17 N2 C23 C28 70.6(7) . . . . ?
C17 N2 C23 C24 -56.2(7) . . . . ?
C17 C22 C21 C20 -53.6(9) . . . . ?
C17 C18 C00X C20 55.0(9) . . . . ?
C6 C1 C2 C3 55.2(8) . . . . ?
C6 C5 C4 C3 -57.2(9) . . . . ?
C2 C1 C6 C5 -54.6(7) . . . . ?
C2 C3 C4 C5 57.0(9) . . . . ?
C22 C17 C18 C00X -53.7(8) . . . . ?
C22 C21 C20 C00X 54.9(9) . . . . ?
C12 C7 C8 C9 -57.7(7) . . . . ?
C12 C11 C10 C9 54.6(9) . . . . ?
C28 C23 C24 C25 56.5(8) . . . . ?
C28 C27 C26 C25 -56.2(10) . . . . ?
C32 O5 C29 C30 18.9(9) . . . . ?
C32 C31 C30 C29 -23.2(11) . . . . ?
C21 C20 C00X C18 -55.7(10) . . . . ?
C29 O5 C32 C31 -32.9(7) . . . . ?
C18 C17 C22 C21 53.9(8) . . . . ?
C24 C23 C28 C27 -56.1(8) . . . . ?
C24 C25 C26 C27 56.4(10) . . . . ?
C36 C35 C34 C33 15(2) . . . . ?
C35 C36 O10 C33 -9(2) . . . . ?
C35 C34 C33 O10 -22(3) . . . . ?
C34 C33 O10 C36 20(3) . . . . ?
O10 C36 C35 C34 -4.5(19) . . . . ?
